data_2208859
loop_
_publ_author_name
'Steyl, Gideon'
'Kirsten, Leo'
'Muller, Alfred'
'Roodt, Andreas'

_publ_section_title
;
 <i>trans</i>-Bromocarbonylbis(triphenylphosphine)rhodium
;
_journal_coeditor_code CV2038
_journal_issue 5
_journal_name_full 'Acta Crystallographica Section E'
_journal_page_first m1127
_journal_page_last m1129
_journal_paper_doi 10.1107/S1600536806014619
_journal_volume 62
_journal_year 2006
_chemical_formula_iupac '[Rh Br (C18 H15 P)2 (C O)]'
_chemical_formula_moiety 'C37.43 H30 Br0.57 O1.43 P2 Rh'
_chemical_formula_sum 'C37.43 H30 Br0.57 O1.43 P2 Rh'
_chemical_formula_weight 712.84
_chemical_name_systematic
;
trans-Bromocarbonylbis(triphenylphosphine)rhodium
;
_space_group_IT_number 2
_symmetry_cell_setting triclinic
_symmetry_space_group_name_Hall '-P 1'
_symmetry_space_group_name_H-M 'P -1'
_atom_sites_solution_hydrogens geom
_atom_sites_solution_primary direct
_atom_sites_solution_secondary difmap
_audit_creation_method SHELXL-97
_cell_angle_alpha 73.040(2)
_cell_angle_beta 89.016(2)
_cell_angle_gamma 69.567(2)
_cell_formula_units_Z 1
_cell_length_a 9.1519(4)
_cell_length_b 9.5797(5)
_cell_length_c 10.2796(5)
_cell_measurement_reflns_used 8332
_cell_measurement_temperature 100(2)
_cell_measurement_theta_max 28.32
_cell_measurement_theta_min 2.64
_cell_volume 804.19(7)
_computing_cell_refinement 'SAINT-Plus (Bruker, 2004)'
_computing_data_collection 'APEX2 (Bruker, 2005)'
_computing_data_reduction SAINT-Plus
_computing_molecular_graphics 'DIAMOND (Brandenburg & Putz, 2004)'
_computing_publication_material SHELXL97
_computing_structure_refinement 'SHELXL97 (Sheldrick, 1997)'
_computing_structure_solution 'SHELXS97 (Sheldrick, 1997)'
_diffrn_ambient_temperature 100(2)
_diffrn_detector_area_resol_mean '512 x 512'
_diffrn_measured_fraction_theta_full 0.998
_diffrn_measured_fraction_theta_max 0.998
_diffrn_measurement_device_type 'Bruker APEX 24K CCD area-detector'
_diffrn_measurement_method '\f and \w'
_diffrn_radiation_monochromator graphite
_diffrn_radiation_source 'fine-focus sealed tube'
_diffrn_radiation_type MoK\a
_diffrn_radiation_wavelength 0.71073
_diffrn_reflns_av_R_equivalents 0.0249
_diffrn_reflns_av_sigmaI/netI 0.0173
_diffrn_reflns_limit_h_max 12
_diffrn_reflns_limit_h_min -12
_diffrn_reflns_limit_k_max 12
_diffrn_reflns_limit_k_min -12
_diffrn_reflns_limit_l_max 13
_diffrn_reflns_limit_l_min -13
_diffrn_reflns_number 21423
_diffrn_reflns_theta_full 28.33
_diffrn_reflns_theta_max 28.33
_diffrn_reflns_theta_min 2.38
_diffrn_standards_number 0
_exptl_absorpt_coefficient_mu 1.364
_exptl_absorpt_correction_T_max 0.877
_exptl_absorpt_correction_T_min 0.762
_exptl_absorpt_correction_type multi-scan
_exptl_absorpt_process_details '(SADABS; Bruker, 1998)'
_exptl_crystal_colour yellow
_exptl_crystal_density_diffrn 1.472
_exptl_crystal_density_method 'not measured'
_exptl_crystal_description plate
_exptl_crystal_F_000 360.9
_exptl_crystal_size_max 0.365
_exptl_crystal_size_mid 0.122
_exptl_crystal_size_min 0.068
_refine_diff_density_max 0.387
_refine_diff_density_min -0.542
_refine_ls_extinction_method none
_refine_ls_goodness_of_fit_ref 1.069
_refine_ls_hydrogen_treatment constr
_refine_ls_matrix_type full
_refine_ls_number_parameters 206
_refine_ls_number_reflns 4011
_refine_ls_number_restraints 0
_refine_ls_restrained_S_all 1.069
_refine_ls_R_factor_all 0.0189
_refine_ls_R_factor_gt 0.0179
_refine_ls_shift/su_max 0.001
_refine_ls_shift/su_mean 0.000
_refine_ls_structure_factor_coef Fsqd
_refine_ls_weighting_details 'calc w = 1/[\s^2^(Fo^2^)+(0.0192P)^2^+0.4097P] where P=(Fo^2^+2Fc^2^)/3'
_refine_ls_weighting_scheme calc
_refine_ls_wR_factor_gt 0.0460
_refine_ls_wR_factor_ref 0.0465
_reflns_number_gt 3855
_reflns_number_total 4011
_reflns_threshold_expression I>2\s(I)
_cod_data_source_file cv2038.cif
_cod_data_source_block I
_cod_depositor_comments
;
The following automatic conversions were performed:
'_symmetry_cell_setting' value 'Triclinic' changed to 'triclinic'
according to '/home/saulius/struct/CIF-dictionaries/cif_core.dic'
dictionary named 'cif_core.dic' version 2.4.1 from
2010-06-29.

'_geom_bond_publ_flag' value 'Y' changed to 'y' according to
'/home/saulius/struct/CIF-dictionaries/cif_core.dic' dictionary named
'cif_core.dic' version 2.4.1 from 2010-06-29.

'_geom_angle_publ_flag'
value 'Y' changed to 'y' according to
'/home/saulius/struct/CIF-dictionaries/cif_core.dic' dictionary named
'cif_core.dic' version 2.4.1 from 2010-06-29 (4 times).

Automatic conversion script
Id: cif_fix_enum 1527 2010-12-29 10:47:43Z saulius 

The following automatic conversions were performed:

'_symmetry_cell_setting' value 'Triclinic' changed to 'triclinic'
according to /home/saulius/struct/CIF-dictionaries/cif_core.dic
dictionary named 'cif_core.dic' version 2.4.1 from
2010-06-29.

'_geom_bond_publ_flag' value 'Y' changed to 'y'
according to /home/saulius/struct/CIF-dictionaries/cif_core.dic
dictionary named 'cif_core.dic' version 2.4.1 from
2010-06-29.

'_geom_angle_publ_flag' value 'Y' changed to 'y'
according to /home/saulius/struct/CIF-dictionaries/cif_core.dic
dictionary named 'cif_core.dic' version 2.4.1 from 2010-06-29 (4
times).

Automatic conversion script
Id: cif_fix_values 1715 2011-07-08 13:25:40Z adriana 
;
_cod_original_sg_symbol_Hall '-p 1'
_cod_database_code 2208859
_cod_database_fobs_code 2208859

loop_
_symmetry_equiv_pos_as_xyz
'x, y, z'
'-x, -y, -z'

loop_
_atom_site_type_symbol
_atom_site_label
_atom_site_fract_x
_atom_site_fract_y
_atom_site_fract_z
_atom_site_U_iso_or_equiv
_atom_site_adp_type
_atom_site_calc_flag
_atom_site_refinement_flags
_atom_site_occupancy
_atom_site_disorder_assembly
_atom_site_disorder_group
Rh Rh 0.5000 0.0000 0.5000 0.01169(4) Uani d S 1 . .
P P 0.51567(3) -0.20414(3) 0.69633(3) 0.01267(7) Uani d . 1 A .
C C31 0.60990(13) -0.18920(14) 0.84385(12) 0.0150(2) Uani d . 1 . .
C C11 0.32540(14) -0.21141(14) 0.74499(12) 0.0160(2) Uani d . 1 . .
C C12 0.29214(15) -0.25401(15) 0.88053(13) 0.0177(2) Uani d . 1 A .
H H12 0.3682 -0.2784 0.9507 0.021 Uiso calc R 1 . .
C C21 0.62559(16) -0.40332(15) 0.69401(13) 0.0188(2) Uani d . 1 . .
C C32 0.62014(15) -0.04582(16) 0.83738(13) 0.0204(2) Uani d . 1 A .
H H32 0.5781 0.0393 0.7595 0.024 Uiso calc R 1 . .
C C36 0.67359(16) -0.31624(16) 0.96180(13) 0.0215(3) Uani d . 1 A .
H H36 0.6684 -0.4130 0.9672 0.026 Uiso calc R 1 . .
C C13 0.14530(16) -0.26016(17) 0.91116(14) 0.0236(3) Uani d . 1 . .
H H13 0.1226 -0.2863 1.0016 0.028 Uiso calc R 1 A .
C C22 0.78850(17) -0.45225(17) 0.69448(14) 0.0261(3) Uani d . 1 A .
H H22 0.8394 -0.3858 0.7017 0.031 Uiso calc R 1 . .
C C14 0.03292(16) -0.22734(19) 0.80679(16) 0.0281(3) Uani d . 1 A .
H H14 -0.0645 -0.2332 0.8276 0.034 Uiso calc R 1 . .
C C26 0.5514(2) -0.50360(17) 0.68120(16) 0.0311(3) Uani d . 1 A .
H H26 0.4431 -0.4727 0.6800 0.037 Uiso calc R 1 . .
C C33 0.69295(17) -0.02891(18) 0.94667(15) 0.0265(3) Uani d . 1 . .
H H33 0.7002 0.0670 0.9412 0.032 Uiso calc R 1 A .
C C16 0.21037(16) -0.17588(18) 0.64093(14) 0.0261(3) Uani d . 1 A .
H H16 0.2310 -0.1453 0.5502 0.031 Uiso calc R 1 . .
C C25 0.6398(3) -0.6506(2) 0.6701(2) 0.0468(5) Uani d . 1 . .
H H25 0.5897 -0.7169 0.6608 0.056 Uiso calc R 1 A .
C C34 0.75439(16) -0.15451(19) 1.06328(14) 0.0267(3) Uani d . 1 A .
H H34 0.8022 -0.1428 1.1365 0.032 Uiso calc R 1 . .
C C15 0.06518(17) -0.1858(2) 0.67177(16) 0.0319(3) Uani d . 1 . .
H H15 -0.0101 -0.1647 0.6020 0.038 Uiso calc R 1 A .
C C35 0.74476(17) -0.29776(19) 1.07107(14) 0.0272(3) Uani d . 1 . .
H H35 0.7860 -0.3821 1.1497 0.033 Uiso calc R 1 A .
C C23 0.8749(2) -0.5994(2) 0.68420(17) 0.0398(4) Uani d . 1 . .
H H23 0.9833 -0.6311 0.6850 0.048 Uiso calc R 1 A .
C C24 0.8004(3) -0.69856(19) 0.67278(19) 0.0477(5) Uani d . 1 A .
H H24 0.8584 -0.7975 0.6669 0.057 Uiso calc R 1 . .
O O1 0.2387(5) 0.1954(5) 0.5970(5) 0.0330(13) Uani d P 0.717(2) A -1
C C1 0.3282(6) 0.1286(5) 0.5619(4) 0.0324(8) Uani d P 0.717(2) A -1
Br Br 0.27493(14) 0.17121(15) 0.58152(13) 0.0160(3) Uani d P 0.283(2) A -1

loop_
_atom_site_aniso_label
_atom_site_aniso_U_11
_atom_site_aniso_U_22
_atom_site_aniso_U_33
_atom_site_aniso_U_12
_atom_site_aniso_U_13
_atom_site_aniso_U_23
Rh 0.01082(7) 0.01196(7) 0.01031(6) -0.00325(5) 0.00168(4) -0.00160(4)
P 0.01220(14) 0.01350(14) 0.01164(13) -0.00555(11) 0.00082(11) -0.00167(11)
C31 0.0113(5) 0.0198(6) 0.0135(5) -0.0061(5) 0.0014(4) -0.0039(4)
C11 0.0140(5) 0.0169(6) 0.0175(6) -0.0075(5) 0.0019(4) -0.0034(4)
C12 0.0178(6) 0.0187(6) 0.0177(6) -0.0079(5) 0.0028(5) -0.0055(5)
C21 0.0237(6) 0.0143(6) 0.0148(5) -0.0044(5) 0.0000(5) -0.0022(4)
C32 0.0192(6) 0.0204(6) 0.0205(6) -0.0065(5) -0.0015(5) -0.0054(5)
C36 0.0205(6) 0.0241(7) 0.0175(6) -0.0094(5) -0.0007(5) -0.0010(5)
C13 0.0231(7) 0.0286(7) 0.0233(6) -0.0134(6) 0.0102(5) -0.0097(5)
C22 0.0232(7) 0.0268(7) 0.0228(7) 0.0000(6) -0.0028(5) -0.0104(6)
C14 0.0176(6) 0.0378(8) 0.0352(8) -0.0154(6) 0.0086(6) -0.0139(6)
C26 0.0401(9) 0.0203(7) 0.0345(8) -0.0144(6) 0.0013(7) -0.0060(6)
C33 0.0242(7) 0.0301(7) 0.0296(7) -0.0096(6) -0.0005(6) -0.0157(6)
C16 0.0208(6) 0.0401(8) 0.0180(6) -0.0155(6) 0.0005(5) -0.0039(6)
C25 0.0733(14) 0.0198(8) 0.0478(11) -0.0166(9) -0.0032(9) -0.0110(7)
C34 0.0199(6) 0.0435(9) 0.0200(6) -0.0099(6) 0.0007(5) -0.0161(6)
C15 0.0193(7) 0.0493(10) 0.0291(7) -0.0168(7) -0.0019(6) -0.0091(7)
C35 0.0235(7) 0.0369(8) 0.0148(6) -0.0087(6) -0.0029(5) -0.0011(5)
C23 0.0368(9) 0.0366(9) 0.0285(8) 0.0139(7) -0.0101(7) -0.0166(7)
C24 0.0688(13) 0.0198(8) 0.0358(9) 0.0104(8) -0.0140(9) -0.0124(7)
O1 0.036(2) 0.0299(18) 0.0182(14) 0.0023(15) 0.0091(12) -0.0026(9)
C1 0.039(2) 0.0307(19) 0.0196(14) -0.0132(16) -0.0007(14) 0.0041(12)
Br 0.0115(6) 0.0167(5) 0.0128(4) 0.0034(5) 0.0079(4) -0.0051(3)

loop_
_atom_type_symbol
_atom_type_description
_atom_type_scat_dispersion_real
_atom_type_scat_dispersion_imag
_atom_type_scat_source
C C 0.0033 0.0016 'International Tables Vol C Tables 4.2.6.8 and 6.1.1.4'
H H 0.0000 0.0000 'International Tables Vol C Tables 4.2.6.8 and 6.1.1.4'
O O 0.0106 0.0060 'International Tables Vol C Tables 4.2.6.8 and 6.1.1.4'
P P 0.1023 0.0942 'International Tables Vol C Tables 4.2.6.8 and 6.1.1.4'
Br Br -0.2901 2.4595 'International Tables Vol C Tables 4.2.6.8 and 6.1.1.4'
Rh Rh -1.1178 0.9187 'International Tables Vol C Tables 4.2.6.8 and 6.1.1.4'

loop_
_geom_angle_atom_site_label_1
_geom_angle_atom_site_label_2
_geom_angle_atom_site_label_3
_geom_angle_site_symmetry_1
_geom_angle_site_symmetry_3
_geom_angle
_geom_angle_publ_flag
C1 Rh C1 . 2_656 180.0(2) ?
C1 Rh P . . 88.75(11) y
C1 Rh P 2_656 . 91.25(10) ?
C1 Rh P . 2_656 91.25(11) ?
C1 Rh P 2_656 2_656 88.75(10) ?
P Rh P . 2_656 180.0 ?
C1 Rh Br . 2_656 179.45(11) y
C1 Rh Br 2_656 2_656 0.55(11) ?
P Rh Br . 2_656 90.95(3) ?
P Rh Br 2_656 2_656 89.05(3) ?
C1 Rh Br . . 0.55(11) ?
C1 Rh Br 2_656 . 179.45(11) ?
P Rh Br . . 89.05(3) y
P Rh Br 2_656 . 90.95(3) ?
Br Rh Br 2_656 . 180.0000(10) ?
C11 P C31 . . 105.88(5) ?
C11 P C21 . . 103.26(6) ?
C31 P C21 . . 103.64(6) ?
C11 P Rh . . 113.54(4) ?
C31 P Rh . . 111.77(4) ?
C21 P Rh . . 117.56(4) ?
C32 C31 C36 . . 119.10(12) ?
C32 C31 P . . 118.27(9) ?
C36 C31 P . . 122.62(10) ?
C12 C11 C16 . . 119.24(11) ?
C12 C11 P . . 122.89(9) ?
C16 C11 P . . 117.86(10) ?
C13 C12 C11 . . 120.15(12) ?
C13 C12 H12 . . 119.9 ?
C11 C12 H12 . . 119.9 ?
C26 C21 C22 . . 118.86(13) ?
C26 C21 P . . 122.00(11) ?
C22 C21 P . . 118.95(10) ?
C31 C32 C33 . . 120.48(13) ?
C31 C32 H32 . . 119.8 ?
C33 C32 H32 . . 119.8 ?
C35 C36 C31 . . 119.98(13) ?
C35 C36 H36 . . 120.0 ?
C31 C36 H36 . . 120.0 ?
C14 C13 C12 . . 120.02(12) ?
C14 C13 H13 . . 120.0 ?
C12 C13 H13 . . 120.0 ?
C23 C22 C21 . . 120.53(15) ?
C23 C22 H22 . . 119.7 ?
C21 C22 H22 . . 119.7 ?
C15 C14 C13 . . 120.25(12) ?
C15 C14 H14 . . 119.9 ?
C13 C14 H14 . . 119.9 ?
C21 C26 C25 . . 119.90(16) ?
C21 C26 H26 . . 120.1 ?
C25 C26 H26 . . 120.1 ?
C34 C33 C32 . . 120.10(14) ?
C34 C33 H33 . . 120.0 ?
C32 C33 H33 . . 120.0 ?
C15 C16 C11 . . 120.53(13) ?
C15 C16 H16 . . 119.7 ?
C11 C16 H16 . . 119.7 ?
C24 C25 C26 . . 120.78(17) ?
C24 C25 H25 . . 119.6 ?
C26 C25 H25 . . 119.6 ?
C33 C34 C35 . . 119.98(13) ?
C33 C34 H34 . . 120.0 ?
C35 C34 H34 . . 120.0 ?
C14 C15 C16 . . 119.77(13) ?
C14 C15 H15 . . 120.1 ?
C16 C15 H15 . . 120.1 ?
C34 C35 C36 . . 120.35(13) ?
C34 C35 H35 . . 119.8 ?
C36 C35 H35 . . 119.8 ?
C24 C23 C22 . . 120.15(17) ?
C24 C23 H23 . . 119.9 ?
C22 C23 H23 . . 119.9 ?
C25 C24 C23 . . 119.76(15) ?
C25 C24 H24 . . 120.1 ?
C23 C24 H24 . . 120.1 ?
Br C1 Rh . . 177.7(5) ?
O1 C1 Rh . . 178.6(5) y

loop_
_geom_bond_atom_site_label_1
_geom_bond_atom_site_label_2
_geom_bond_site_symmetry_2
_geom_bond_distance
_geom_bond_publ_flag
Rh C1 . 1.861(6) y
Rh C1 2_656 1.861(6) ?
Rh P . 2.3302(3) y
Rh P 2_656 2.3302(3) ?
Rh Br 2_656 2.4533(13) ?
Rh Br . 2.4533(13) y
P C11 . 1.8225(12) ?
P C31 . 1.8225(12) ?
P C21 . 1.8273(13) ?
C31 C32 . 1.3914(18) ?
C31 C36 . 1.3997(17) ?
C11 C12 . 1.3932(17) ?
C11 C16 . 1.3944(18) ?
C12 C13 . 1.3923(18) ?
C12 H12 . 0.9300 ?
C21 C26 . 1.3902(19) ?
C21 C22 . 1.3977(19) ?
C32 C33 . 1.3928(18) ?
C32 H32 . 0.9300 ?
C36 C35 . 1.3925(19) ?
C36 H36 . 0.9300 ?
C13 C14 . 1.387(2) ?
C13 H13 . 0.9300 ?
C22 C23 . 1.389(2) ?
C22 H22 . 0.9300 ?
C14 C15 . 1.385(2) ?
C14 H14 . 0.9300 ?
C26 C25 . 1.395(2) ?
C26 H26 . 0.9300 ?
C33 C34 . 1.382(2) ?
C33 H33 . 0.9300 ?
C16 C15 . 1.3898(19) ?
C16 H16 . 0.9300 ?
C25 C24 . 1.376(3) ?
C25 H25 . 0.9300 ?
C34 C35 . 1.385(2) ?
C34 H34 . 0.9300 ?
C15 H15 . 0.9300 ?
C35 H35 . 0.9300 ?
C23 C24 . 1.379(3) ?
C23 H23 . 0.9300 ?
C24 H24 . 0.9300 ?
O1 C1 . 0.985(7) y
C1 Br . 0.592(6) ?

loop_
_geom_torsion_atom_site_label_1
_geom_torsion_atom_site_label_2
_geom_torsion_atom_site_label_3
_geom_torsion_atom_site_label_4
_geom_torsion_site_symmetry_1
_geom_torsion
C1 Rh P C11 . 40.51(12)
C1 Rh P C11 2_656 -139.49(12)
Br Rh P C11 2_656 -139.03(5)
Br Rh P C11 . 40.97(5)
C1 Rh P C31 . -79.19(12)
C1 Rh P C31 2_656 100.81(12)
Br Rh P C31 2_656 101.27(5)
Br Rh P C31 . -78.73(5)
C1 Rh P C21 . 161.15(12)
C1 Rh P C21 2_656 -18.85(12)
Br Rh P C21 2_656 -18.39(6)
Br Rh P C21 . 161.61(6)
C11 P C31 C32 . -106.11(10)
C21 P C31 C32 . 145.56(10)
Rh P C31 C32 . 18.00(11)
C11 P C31 C36 . 74.72(11)
C21 P C31 C36 . -33.61(12)
Rh P C31 C36 . -161.18(9)
C31 P C11 C12 . -20.45(12)
C21 P C11 C12 . 88.14(11)
Rh P C11 C12 . -143.45(9)
C31 P C11 C16 . 161.03(11)
C21 P C11 C16 . -90.37(12)
Rh P C11 C16 . 38.04(12)
C16 C11 C12 C13 . -0.29(19)
P C11 C12 C13 . -178.79(10)
C11 P C21 C26 . 21.06(13)
C31 P C21 C26 . 131.34(12)
Rh P C21 C26 . -104.80(11)
C11 P C21 C22 . -163.99(10)
C31 P C21 C22 . -53.71(11)
Rh P C21 C22 . 70.15(11)
C36 C31 C32 C33 . 0.08(19)
P C31 C32 C33 . -179.12(10)
C32 C31 C36 C35 . 0.56(19)
P C31 C36 C35 . 179.73(10)
C11 C12 C13 C14 . 1.5(2)
C26 C21 C22 C23 . -0.9(2)
P C21 C22 C23 . -175.98(12)
C12 C13 C14 C15 . -1.1(2)
C22 C21 C26 C25 . 0.5(2)
P C21 C26 C25 . 175.42(13)
C31 C32 C33 C34 . -0.6(2)
C12 C11 C16 C15 . -1.3(2)
P C11 C16 C15 . 177.26(12)
C21 C26 C25 C24 . 0.5(3)
C32 C33 C34 C35 . 0.5(2)
C13 C14 C15 C16 . -0.5(2)
C11 C16 C15 C14 . 1.7(2)
C33 C34 C35 C36 . 0.1(2)
C31 C36 C35 C34 . -0.7(2)
C21 C22 C23 C24 . 0.3(2)
C26 C25 C24 C23 . -1.1(3)
C22 C23 C24 C25 . 0.7(3)
O1 C1 Br Rh . 146(13)
P Rh Br C1 . -57(11)
P Rh Br C1 2_656 123(11)
